data_1565501
loop_
_publ_author_name
'Wu, Xiao-Zhen'
'Huang, Wen-Jun'
'Liu, Wei'
'M\'andi, Attila'
'Zhang, Qingbo'
'Zhang, Liping'
'Zhang, Wenjun'
'Kurt\'an, Tibor'
'Yuan, Cheng-Shan'
'Zhang, Changsheng'

_publ_section_title
;
 Penicisteckins A-F, Isochroman-Derived Atropisomeric Dimers from
 <i>Penicillium steckii</i> HNNU-5B18.
;
_journal_issue 11
_journal_name_full 'Journal of natural products'
_journal_page_first 2953
_journal_page_last 2960
_journal_paper_doi 10.1021/acs.jnatprod.1c00787
_journal_volume 84
_journal_year 2021
_chemical_absolute_configuration ad
_chemical_formula_moiety 'C23 H28 O6, C3 H6 O'
_chemical_formula_sum 'C26 H34 O7'
_chemical_formula_weight 458.53
_space_group_crystal_system trigonal
_space_group_IT_number 144
_space_group_name_Hall 'P 31'
_space_group_name_H-M_alt 'P 31'
_atom_sites_solution_hydrogens geom
_atom_sites_solution_primary dual
_audit_creation_date 2021-10-05
_audit_creation_method
;
Olex2 1.3
(compiled 2020.11.12 svn.r5f609507 for OlexSys, GUI svn.r6272)
;
_cell_angle_alpha 90
_cell_angle_beta 90
_cell_angle_gamma 120
_cell_formula_units_Z 3
_cell_length_a 8.89160(10)
_cell_length_b 8.89160(10)
_cell_length_c 25.8071(3)
_cell_measurement_reflns_used 8364
_cell_measurement_temperature 99.9(9)
_cell_measurement_theta_max 73.7330
_cell_measurement_theta_min 5.7560
_cell_volume 1766.97(3)
_computing_cell_refinement 'CrysAlisPro 1.171.39.33c (Rigaku OD, 2017)'
_computing_data_collection 'CrysAlisPro 1.171.39.33c (Rigaku OD, 2017)'
_computing_data_reduction 'CrysAlisPro 1.171.39.33c (Rigaku OD, 2017)'
_computing_molecular_graphics 'Olex2 1.3 (Dolomanov et al., 2009)'
_computing_publication_material 'Olex2 1.3 (Dolomanov et al., 2009)'
_computing_structure_refinement 'SHELXL 2018/3 (Sheldrick, 2015)'
_computing_structure_solution 'SHELXT 2014/5 (Sheldrick, 2014)'
_diffrn_ambient_environment N~2~
_diffrn_ambient_temperature 99.9(9)
_diffrn_detector 'CCD plate'
_diffrn_measured_fraction_theta_full 1.000
_diffrn_measured_fraction_theta_max 1.000
_diffrn_measurement_details
;
List of Runs (angles in degrees, time in seconds):

  # Type    Start    End  Width  t~exp~   \w     \q     \k     \f   Frames
--------------------------------------------------------------------------
  1  \w    -38.00  17.00   0.50    0.50    --    0.00 -57.00 120.00  110
  2  \w    -46.00  28.00   0.50    0.50    --    0.00 -77.00-150.00  148
  3  \w    -71.00 -44.00   0.50    0.50    --    0.00 -57.00 120.00   54
  4  \w    -35.00  -9.00   0.50    0.50    --    0.00 -77.00 -30.00   52
  5  \w     80.00 182.00   0.50    2.00    --   95.80  30.00  90.00  204
  6  \w     13.00  70.00   0.50    2.00    --   95.80 -15.00  60.00  114
  7  \w    117.00 147.00   0.50    2.00    --   95.80  30.00 120.00   60
  8  \w     81.00 115.00   0.50    2.00    --   95.80  30.00 -30.00   68
  9  \w    122.00 184.00   0.50    2.00    --   95.80  45.00-150.00  124
 10  \w    121.00 167.00   0.50    2.00    --   95.80  30.00 -30.00   92
 11  \w     15.00 111.00   0.50    2.00    --   95.80 -30.00 -90.00  192
 12  \w     82.00 183.00   0.50    2.00    --   95.80  30.00 -60.00  202
 13  \w     80.00 185.00   0.50    2.00    --   95.80  30.00  60.00  210
 14  \w     87.00 153.00   0.50    2.00    --   95.80  45.00-120.00  132
;
_diffrn_measurement_device 'four-circle diffractometer'
_diffrn_measurement_device_type 'XtaLAB AFC12 (RINC): Kappa single'
_diffrn_measurement_method '\w scans'
_diffrn_orient_matrix_type 'CrysAlisPro convention (1999,Acta A55,543-557)'
_diffrn_orient_matrix_UB_11 -0.0060373000
_diffrn_orient_matrix_UB_12 -0.0374048000
_diffrn_orient_matrix_UB_13 0.0584746000
_diffrn_orient_matrix_UB_21 0.0837808000
_diffrn_orient_matrix_UB_22 0.1955752000
_diffrn_orient_matrix_UB_23 0.0114971000
_diffrn_orient_matrix_UB_31 -0.1816227000
_diffrn_orient_matrix_UB_32 -0.0186195000
_diffrn_orient_matrix_UB_33 0.0033717000
_diffrn_radiation_monochromator mirror
_diffrn_radiation_probe x-ray
_diffrn_radiation_type 'Cu K\a'
_diffrn_radiation_wavelength 1.54184
_diffrn_reflns_av_R_equivalents 0.0323
_diffrn_reflns_av_unetI/netI 0.0358
_diffrn_reflns_Laue_measured_fraction_full 1.000
_diffrn_reflns_Laue_measured_fraction_max 1.000
_diffrn_reflns_limit_h_max 7
_diffrn_reflns_limit_h_min -6
_diffrn_reflns_limit_k_max 10
_diffrn_reflns_limit_k_min -10
_diffrn_reflns_limit_l_max 30
_diffrn_reflns_limit_l_min -30
_diffrn_reflns_number 11190
_diffrn_reflns_point_group_measured_fraction_full 1.000
_diffrn_reflns_point_group_measured_fraction_max 1.000
_diffrn_reflns_theta_full 66.598
_diffrn_reflns_theta_max 66.598
_diffrn_reflns_theta_min 5.142
_diffrn_source 'Rotating-anode X-ray tube'
_diffrn_source_type 'Rigaku (Cu) X-ray Source'
_exptl_absorpt_coefficient_mu 0.762
_exptl_absorpt_correction_T_max 0.985
_exptl_absorpt_correction_T_min 0.982
_exptl_absorpt_correction_type multi-scan
_exptl_absorpt_process_details
;
CrysAlisPro 1.171.39.33c (Rigaku Oxford Diffraction, 2017)
Empirical absorption correction using spherical harmonics,
 implemented in SCALE3 ABSPACK scaling algorithm.
;
_exptl_crystal_colour 'clear light yellow'
_exptl_crystal_colour_lustre clear
_exptl_crystal_colour_modifier light
_exptl_crystal_colour_primary yellow
_exptl_crystal_density_diffrn 1.293
_exptl_crystal_description block
_exptl_crystal_F_000 738
_exptl_crystal_size_max 0.04
_exptl_crystal_size_mid 0.02
_exptl_crystal_size_min 0.02
_refine_diff_density_max 0.125
_refine_diff_density_min -0.164
_refine_diff_density_rms 0.034
_refine_ls_abs_structure_details
;
 Flack x determined using 1939 quotients [(I+)-(I-)]/[(I+)+(I-)]
 (Parsons, Flack and Wagner, Acta Cryst. B69 (2013) 249-259).
;
_refine_ls_abs_structure_Flack 0.04(6)
_refine_ls_extinction_method none
_refine_ls_goodness_of_fit_ref 1.063
_refine_ls_hydrogen_treatment constr
_refine_ls_matrix_type full
_refine_ls_number_parameters 307
_refine_ls_number_reflns 4174
_refine_ls_number_restraints 1
_refine_ls_restrained_S_all 1.063
_refine_ls_R_factor_all 0.0303
_refine_ls_R_factor_gt 0.0293
_refine_ls_shift/su_max 0.000
_refine_ls_shift/su_mean 0.000
_refine_ls_structure_factor_coef Fsqd
_refine_ls_weighting_details 'w=1/[\s^2^(Fo^2^)+(0.0462P)^2^+0.1453P] where P=(Fo^2^+2Fc^2^)/3'
_refine_ls_weighting_scheme calc
_refine_ls_wR_factor_gt 0.0771
_refine_ls_wR_factor_ref 0.0776
_reflns_Friedel_coverage 0.999
_reflns_Friedel_fraction_full 0.999
_reflns_Friedel_fraction_max 0.999
_reflns_number_gt 4040
_reflns_number_total 4174
_reflns_threshold_expression 'I > 2\s(I)'
_cod_data_source_file np1c00787_si_002.cif
_cod_data_source_block wuxiaozhen_pc19-11-5_collect
_cod_original_cell_volume 1766.97(4)
_cod_database_code 1565501
_shelx_shelxl_version_number 2018/3
_chemical_oxdiff_formula 'C78 H102 O21 '
_shelx_space_group_comment
;
The symmetry employed for this shelxl refinement is uniquely defined
by the following loop, which should always be used as a source of
symmetry information in preference to the above space-group names.
They are only intended as comments.
;
_reflns_odcompleteness_completeness 99.95
_reflns_odcompleteness_iscentric 1
_reflns_odcompleteness_theta 66.97
_olex2_refinement_description
;
1. Fixed Uiso
 At 1.2 times of:
  All C(H) groups, All C(H,H) groups
 At 1.5 times of:
  All C(H,H,H) groups, All O(H) groups
2.a Ternary CH refined with riding coordinates:
 C1(H1), C19(H19)
2.b Secondary CH2 refined with riding coordinates:
 C9(H9A,H9B), C11(H11A,H11B), C2(H2A,H2B), C18(H18A,H18B)
2.c Aromatic/amide H refined with riding coordinates:
 C14(H14)
2.d Idealised Me refined as rotating group:
 C28(H28A,H28B,H28C), C29(H29A,H29B,H29C), C22(H22A,H22B,H22C), C26(H26A,H26B,
 H26C), C32(H32A,H32B,H32C), C24(H24A,H24B,H24C), C33(H33A,H33B,H33C)
2.e Idealised tetrahedral OH refined as rotating group:
 O27(H27), O23(H23)
;
_olex2_submission_special_instructions 'No special instructions were received'
_oxdiff_exptl_absorpt_empirical_details
;
Empirical correction (ABSPACK) includes:
- Absorption correction using spherical harmonics
- Frame scaling
;
_oxdiff_exptl_absorpt_empirical_full_max 1.493
_oxdiff_exptl_absorpt_empirical_full_min 0.736

loop_
_space_group_symop_operation_xyz
'x, y, z'
'-y, x-y, z+1/3'
'-x+y, -x, z+2/3'

loop_
_atom_site_label
_atom_site_type_symbol
_atom_site_fract_x
_atom_site_fract_y
_atom_site_fract_z
_atom_site_U_iso_or_equiv
_atom_site_adp_type
_atom_site_occupancy
_atom_site_site_symmetry_order
_atom_site_calc_flag
_atom_site_refinement_flags_posn
_atom_site_refinement_flags_adp
_atom_site_refinement_flags_occupancy
_atom_site_disorder_assembly
_atom_site_disorder_group
O25 O 0.6072(2) 0.6666(2) 0.43246(6) 0.0260(3) Uani 1 1 d . . . . .
O10 O 1.05516(19) 0.94577(19) 0.52238(6) 0.0238(3) Uani 1 1 d . . . . .
O27 O 0.2561(2) 0.6561(2) 0.57583(6) 0.0288(4) Uani 1 1 d . . . . .
H27 H 0.177476 0.590904 0.556337 0.043 Uiso 1 1 calc R U . . .
O23 O 0.2407(2) 0.2935(2) 0.51012(7) 0.0324(4) Uani 1 1 d . . . . .
H23 H 0.174142 0.188343 0.511612 0.049 Uiso 1 1 calc R U . . .
O21 O -0.1556(2) 0.2480(2) 0.37521(6) 0.0297(4) Uani 1 1 d . . . . .
O20 O 0.0757(2) 0.7842(2) 0.37087(6) 0.0308(4) Uani 1 1 d . . . . .
O30 O -0.0978(3) 0.4383(3) 0.54491(9) 0.0532(6) Uani 1 1 d . . . . .
C16 C 0.2659(3) 0.5447(3) 0.47131(8) 0.0230(4) Uani 1 1 d . . . . .
C7 C 0.5887(3) 0.6975(3) 0.48413(8) 0.0222(4) Uani 1 1 d . . . . .
C6 C 0.4251(3) 0.6500(3) 0.50371(8) 0.0219(4) Uani 1 1 d . . . . .
C5 C 0.4128(3) 0.6982(3) 0.55414(9) 0.0228(4) Uani 1 1 d . . . . .
C12 C 0.0647(3) 0.5211(3) 0.40372(8) 0.0231(4) Uani 1 1 d . . . . .
C3 C 0.7230(3) 0.8340(3) 0.56468(8) 0.0220(4) Uani 1 1 d . . . . .
C8 C 0.7388(3) 0.7860(3) 0.51438(9) 0.0219(4) Uani 1 1 d . . . . .
C15 C 0.1788(3) 0.3651(3) 0.47545(9) 0.0250(5) Uani 1 1 d . . . . .
C17 C 0.2063(3) 0.6221(3) 0.43556(8) 0.0222(4) Uani 1 1 d . . . . .
C4 C 0.5613(3) 0.7958(3) 0.58476(8) 0.0226(4) Uani 1 1 d . . . . .
C13 C -0.0194(3) 0.3400(3) 0.40854(9) 0.0243(5) Uani 1 1 d . . . . .
C1 C 1.0322(3) 0.9055(3) 0.57720(8) 0.0240(5) Uani 1 1 d . . . . .
H1 H 1.000116 0.783751 0.582186 0.029 Uiso 1 1 calc R U . . .
C31 C -0.2533(3) 0.3502(3) 0.54975(9) 0.0307(5) Uani 1 1 d . . . . .
C19 C 0.2600(3) 0.8726(3) 0.37866(9) 0.0277(5) Uani 1 1 d . . . . .
H19 H 0.314445 0.841509 0.350829 0.033 Uiso 1 1 calc R U . . .
C14 C 0.0361(3) 0.2616(3) 0.44416(9) 0.0253(5) Uani 1 1 d . . . . .
H14 H -0.021188 0.141307 0.447153 0.030 Uiso 1 1 calc R U . . .
C9 C 0.9102(3) 0.8183(3) 0.49298(9) 0.0242(5) Uani 1 1 d . . . . .
H9A H 0.912185 0.710226 0.493033 0.029 Uiso 1 1 calc R U . . .
H9B H 0.921380 0.857361 0.457355 0.029 Uiso 1 1 calc R U . . .
C11 C 0.0087(3) 0.6036(3) 0.36247(9) 0.0269(5) Uani 1 1 d . . . . .
H11A H 0.047611 0.587244 0.328929 0.032 Uiso 1 1 calc R U . . .
H11B H -0.117149 0.545373 0.361761 0.032 Uiso 1 1 calc R U . . .
C28 C 0.5446(3) 0.8589(3) 0.63745(9) 0.0270(5) Uani 1 1 d . . . . .
H28A H 0.607814 0.983557 0.637985 0.041 Uiso 1 1 calc R U . . .
H28B H 0.591049 0.815465 0.663227 0.041 Uiso 1 1 calc R U . . .
H28C H 0.424368 0.817907 0.644707 0.041 Uiso 1 1 calc R U . . .
C2 C 0.8863(3) 0.9323(3) 0.59700(9) 0.0262(5) Uani 1 1 d . . . . .
H2A H 0.860561 0.893245 0.632678 0.031 Uiso 1 1 calc R U . . .
H2B H 0.923825 1.055146 0.596282 0.031 Uiso 1 1 calc R U . . .
C29 C 1.2047(3) 1.0209(3) 0.60320(9) 0.0293(5) Uani 1 1 d . . . . .
H29A H 1.291169 0.998666 0.588767 0.044 Uiso 1 1 calc R U . . .
H29B H 1.194319 0.997035 0.639709 0.044 Uiso 1 1 calc R U . . .
H29C H 1.238099 1.140378 0.597657 0.044 Uiso 1 1 calc R U . . .
C18 C 0.2973(3) 0.8168(3) 0.43033(9) 0.0248(5) Uani 1 1 d . . . . .
H18A H 0.421494 0.863906 0.433847 0.030 Uiso 1 1 calc R U . . .
H18B H 0.259865 0.864188 0.458085 0.030 Uiso 1 1 calc R U . . .
C22 C -0.2391(3) 0.0628(3) 0.37783(10) 0.0317(5) Uani 1 1 d . . . . .
H22A H -0.330272 0.012766 0.352522 0.047 Uiso 1 1 calc R U . . .
H22B H -0.287212 0.024623 0.411800 0.047 Uiso 1 1 calc R U . . .
H22C H -0.155727 0.026700 0.370938 0.047 Uiso 1 1 calc R U . . .
C26 C 0.5875(3) 0.4993(3) 0.42299(10) 0.0333(5) Uani 1 1 d . . . . .
H26A H 0.591324 0.482638 0.386363 0.050 Uiso 1 1 calc R U . . .
H26B H 0.477950 0.411166 0.436560 0.050 Uiso 1 1 calc R U . . .
H26C H 0.679876 0.491584 0.439690 0.050 Uiso 1 1 calc R U . . .
C32 C -0.3498(4) 0.3897(4) 0.58938(11) 0.0430(7) Uani 1 1 d . . . . .
H32A H -0.269276 0.487467 0.609734 0.065 Uiso 1 1 calc R U . . .
H32B H -0.412698 0.290733 0.611521 0.065 Uiso 1 1 calc R U . . .
H32C H -0.429770 0.416504 0.572498 0.065 Uiso 1 1 calc R U . . .
C24 C 0.3245(4) 1.0654(3) 0.37654(11) 0.0396(6) Uani 1 1 d . . . . .
H24A H 0.302976 1.095490 0.342706 0.059 Uiso 1 1 calc R U . . .
H24B H 0.446918 1.128660 0.383531 0.059 Uiso 1 1 calc R U . . .
H24C H 0.264507 1.094445 0.402027 0.059 Uiso 1 1 calc R U . . .
C33 C -0.3601(4) 0.1989(3) 0.51453(10) 0.0367(6) Uani 1 1 d . . . . .
H33A H -0.297197 0.212189 0.483038 0.055 Uiso 1 1 calc R U . . .
H33B H -0.467590 0.194905 0.506653 0.055 Uiso 1 1 calc R U . . .
H33C H -0.383794 0.093089 0.531415 0.055 Uiso 1 1 calc R U . . .

loop_
_atom_site_aniso_label
_atom_site_aniso_U_11
_atom_site_aniso_U_22
_atom_site_aniso_U_33
_atom_site_aniso_U_23
_atom_site_aniso_U_13
_atom_site_aniso_U_12
O25 0.0250(8) 0.0233(8) 0.0249(8) -0.0028(6) -0.0007(6) 0.0085(6)
O10 0.0184(7) 0.0194(7) 0.0272(8) -0.0006(6) -0.0017(6) 0.0045(6)
O27 0.0181(8) 0.0314(9) 0.0314(8) -0.0044(7) -0.0018(6) 0.0082(7)
O23 0.0291(9) 0.0199(8) 0.0397(9) 0.0054(7) -0.0093(7) 0.0058(7)
O21 0.0232(8) 0.0244(8) 0.0322(8) -0.0043(7) -0.0055(6) 0.0049(7)
O20 0.0297(9) 0.0258(8) 0.0389(9) -0.0035(7) -0.0092(7) 0.0155(7)
O30 0.0238(10) 0.0496(12) 0.0743(15) -0.0082(10) 0.0045(9) 0.0093(9)
C16 0.0207(10) 0.0199(10) 0.0246(10) -0.0013(8) -0.0008(8) 0.0073(9)
C7 0.0230(11) 0.0178(10) 0.0236(11) 0.0016(8) -0.0005(8) 0.0087(9)
C6 0.0190(10) 0.0154(10) 0.0270(10) 0.0016(8) -0.0023(8) 0.0055(8)
C5 0.0194(10) 0.0193(11) 0.0287(11) 0.0033(8) 0.0015(9) 0.0090(9)
C12 0.0196(10) 0.0230(11) 0.0246(11) -0.0003(8) 0.0019(8) 0.0091(9)
C3 0.0201(11) 0.0167(10) 0.0265(11) 0.0016(8) -0.0029(8) 0.0071(8)
C8 0.0203(10) 0.0157(10) 0.0287(11) 0.0012(8) -0.0008(8) 0.0082(8)
C15 0.0231(11) 0.0231(11) 0.0265(11) 0.0006(9) -0.0006(9) 0.0100(9)
C17 0.0193(10) 0.0209(11) 0.0255(11) -0.0025(8) 0.0007(8) 0.0094(9)
C4 0.0228(11) 0.0199(11) 0.0254(11) 0.0013(8) -0.0011(8) 0.0109(9)
C13 0.0181(10) 0.0252(11) 0.0241(10) -0.0038(8) -0.0010(8) 0.0066(9)
C1 0.0197(11) 0.0212(11) 0.0275(11) 0.0023(8) -0.0018(8) 0.0076(9)
C31 0.0258(12) 0.0251(12) 0.0360(13) 0.0016(9) 0.0005(10) 0.0088(10)
C19 0.0266(12) 0.0224(11) 0.0318(12) -0.0003(9) -0.0044(9) 0.0105(10)
C14 0.0221(11) 0.0185(11) 0.0292(11) 0.0004(9) 0.0016(9) 0.0055(9)
C9 0.0193(11) 0.0185(10) 0.0296(11) -0.0019(9) -0.0014(9) 0.0054(9)
C11 0.0259(11) 0.0241(11) 0.0299(11) -0.0035(9) -0.0062(9) 0.0120(10)
C28 0.0238(11) 0.0282(12) 0.0277(11) -0.0017(9) -0.0035(9) 0.0119(9)
C2 0.0219(11) 0.0266(11) 0.0277(11) -0.0015(9) -0.0034(9) 0.0103(9)
C29 0.0200(11) 0.0277(12) 0.0341(12) 0.0018(9) -0.0019(9) 0.0074(9)
C18 0.0227(11) 0.0202(11) 0.0289(11) -0.0025(8) -0.0028(9) 0.0088(9)
C22 0.0252(12) 0.0250(12) 0.0335(12) -0.0053(9) -0.0010(9) 0.0041(10)
C26 0.0313(13) 0.0246(12) 0.0387(13) -0.0078(10) 0.0020(10) 0.0100(10)
C32 0.0374(15) 0.0335(14) 0.0445(15) -0.0086(12) 0.0091(12) 0.0074(12)
C24 0.0425(15) 0.0238(13) 0.0506(16) 0.0000(11) -0.0155(12) 0.0153(11)
C33 0.0363(14) 0.0279(13) 0.0389(14) -0.0033(10) 0.0057(11) 0.0109(11)

loop_
_atom_type_symbol
_atom_type_description
_atom_type_scat_dispersion_real
_atom_type_scat_dispersion_imag
_atom_type_scat_source
C C 0.0181 0.0091 'International Tables Vol C Tables 4.2.6.8 and 6.1.1.4'
H H 0.0000 0.0000 'International Tables Vol C Tables 4.2.6.8 and 6.1.1.4'
O O 0.0492 0.0322 'International Tables Vol C Tables 4.2.6.8 and 6.1.1.4'

loop_
_geom_angle_atom_site_label_1
_geom_angle_atom_site_label_2
_geom_angle_atom_site_label_3
_geom_angle
_geom_angle_site_symmetry_1
_geom_angle_site_symmetry_3
_geom_angle_publ_flag
C7 O25 C26 113.93(17) . . ?
C9 O10 C1 111.18(15) . . ?
C5 O27 H27 109.5 . . ?
C15 O23 H23 109.5 . . ?
C13 O21 C22 116.87(19) . . ?
C11 O20 C19 111.05(17) . . ?
C15 C16 C6 118.99(19) . . ?
C15 C16 C17 119.0(2) . . ?
C17 C16 C6 121.98(19) . . ?
O25 C7 C6 119.89(19) . . ?
O25 C7 C8 118.23(19) . . ?
C6 C7 C8 121.8(2) . . ?
C7 C6 C16 120.23(19) . . ?
C7 C6 C5 118.50(19) . . ?
C5 C6 C16 121.25(19) . . ?
O27 C5 C6 121.60(19) . . ?
O27 C5 C4 116.91(19) . . ?
C6 C5 C4 121.47(19) . . ?
C17 C12 C13 118.7(2) . . ?
C17 C12 C11 120.90(19) . . ?
C13 C12 C11 120.28(19) . . ?
C8 C3 C4 121.18(19) . . ?
C8 C3 C2 118.35(19) . . ?
C4 C3 C2 120.46(19) . . ?
C7 C8 C9 119.46(19) . . ?
C3 C8 C7 118.5(2) . . ?
C3 C8 C9 121.93(19) . . ?
O23 C15 C16 117.7(2) . . ?
O23 C15 C14 121.3(2) . . ?
C16 C15 C14 121.0(2) . . ?
C16 C17 C18 120.30(19) . . ?
C12 C17 C16 120.87(19) . . ?
C12 C17 C18 118.81(19) . . ?
C5 C4 C28 120.02(19) . . ?
C3 C4 C5 118.37(19) . . ?
C3 C4 C28 121.60(19) . . ?
O21 C13 C12 115.7(2) . . ?
O21 C13 C14 123.1(2) . . ?
C14 C13 C12 121.1(2) . . ?
O10 C1 H1 109.2 . . ?
O10 C1 C2 108.36(17) . . ?
O10 C1 C29 107.24(17) . . ?
C2 C1 H1 109.2 . . ?
C29 C1 H1 109.2 . . ?
C29 C1 C2 113.60(19) . . ?
O30 C31 C32 121.8(2) . . ?
O30 C31 C33 121.6(2) . . ?
C32 C31 C33 116.5(2) . . ?
O20 C19 H19 109.4 . . ?
O20 C19 C18 108.70(19) . . ?
O20 C19 C24 107.34(19) . . ?
C18 C19 H19 109.4 . . ?
C24 C19 H19 109.4 . . ?
C24 C19 C18 112.44(19) . . ?
C15 C14 H14 120.4 . . ?
C13 C14 C15 119.2(2) . . ?
C13 C14 H14 120.4 . . ?
O10 C9 C8 112.32(18) . . ?
O10 C9 H9A 109.1 . . ?
O10 C9 H9B 109.1 . . ?
C8 C9 H9A 109.1 . . ?
C8 C9 H9B 109.1 . . ?
H9A C9 H9B 107.9 . . ?
O20 C11 C12 112.77(18) . . ?
O20 C11 H11A 109.0 . . ?
O20 C11 H11B 109.0 . . ?
C12 C11 H11A 109.0 . . ?
C12 C11 H11B 109.0 . . ?
H11A C11 H11B 107.8 . . ?
C4 C28 H28A 109.5 . . ?
C4 C28 H28B 109.5 . . ?
C4 C28 H28C 109.5 . . ?
H28A C28 H28B 109.5 . . ?
H28A C28 H28C 109.5 . . ?
H28B C28 H28C 109.5 . . ?
C3 C2 C1 111.79(18) . . ?
C3 C2 H2A 109.3 . . ?
C3 C2 H2B 109.3 . . ?
C1 C2 H2A 109.3 . . ?
C1 C2 H2B 109.3 . . ?
H2A C2 H2B 107.9 . . ?
C1 C29 H29A 109.5 . . ?
C1 C29 H29B 109.5 . . ?
C1 C29 H29C 109.5 . . ?
H29A C29 H29B 109.5 . . ?
H29A C29 H29C 109.5 . . ?
H29B C29 H29C 109.5 . . ?
C17 C18 C19 112.03(18) . . ?
C17 C18 H18A 109.2 . . ?
C17 C18 H18B 109.2 . . ?
C19 C18 H18A 109.2 . . ?
C19 C18 H18B 109.2 . . ?
H18A C18 H18B 107.9 . . ?
O21 C22 H22A 109.5 . . ?
O21 C22 H22B 109.5 . . ?
O21 C22 H22C 109.5 . . ?
H22A C22 H22B 109.5 . . ?
H22A C22 H22C 109.5 . . ?
H22B C22 H22C 109.5 . . ?
O25 C26 H26A 109.5 . . ?
O25 C26 H26B 109.5 . . ?
O25 C26 H26C 109.5 . . ?
H26A C26 H26B 109.5 . . ?
H26A C26 H26C 109.5 . . ?
H26B C26 H26C 109.5 . . ?
C31 C32 H32A 109.5 . . ?
C31 C32 H32B 109.5 . . ?
C31 C32 H32C 109.5 . . ?
H32A C32 H32B 109.5 . . ?
H32A C32 H32C 109.5 . . ?
H32B C32 H32C 109.5 . . ?
C19 C24 H24A 109.5 . . ?
C19 C24 H24B 109.5 . . ?
C19 C24 H24C 109.5 . . ?
H24A C24 H24B 109.5 . . ?
H24A C24 H24C 109.5 . . ?
H24B C24 H24C 109.5 . . ?
C31 C33 H33A 109.5 . . ?
C31 C33 H33B 109.5 . . ?
C31 C33 H33C 109.5 . . ?
H33A C33 H33B 109.5 . . ?
H33A C33 H33C 109.5 . . ?
H33B C33 H33C 109.5 . . ?

loop_
_geom_bond_atom_site_label_1
_geom_bond_atom_site_label_2
_geom_bond_distance
_geom_bond_site_symmetry_2
_geom_bond_publ_flag
O25 C7 1.388(3) . ?
O25 C26 1.429(3) . ?
O10 C1 1.449(3) . ?
O10 C9 1.435(3) . ?
O27 H27 0.8200 . ?
O27 C5 1.369(3) . ?
O23 H23 0.8200 . ?
O23 C15 1.363(3) . ?
O21 C13 1.373(3) . ?
O21 C22 1.430(3) . ?
O20 C19 1.434(3) . ?
O20 C11 1.422(3) . ?
O30 C31 1.208(3) . ?
C16 C6 1.501(3) . ?
C16 C15 1.388(3) . ?
C16 C17 1.404(3) . ?
C7 C6 1.391(3) . ?
C7 C8 1.400(3) . ?
C6 C5 1.391(3) . ?
C5 C4 1.406(3) . ?
C12 C17 1.391(3) . ?
C12 C13 1.401(3) . ?
C12 C11 1.512(3) . ?
C3 C8 1.395(3) . ?
C3 C4 1.401(3) . ?
C3 C2 1.516(3) . ?
C8 C9 1.508(3) . ?
C15 C14 1.393(3) . ?
C17 C18 1.507(3) . ?
C4 C28 1.506(3) . ?
C13 C14 1.385(3) . ?
C1 H1 0.9800 . ?
C1 C2 1.520(3) . ?
C1 C29 1.510(3) . ?
C31 C32 1.486(4) . ?
C31 C33 1.503(4) . ?
C19 H19 0.9800 . ?
C19 C18 1.516(3) . ?
C19 C24 1.512(3) . ?
C14 H14 0.9300 . ?
C9 H9A 0.9700 . ?
C9 H9B 0.9700 . ?
C11 H11A 0.9700 . ?
C11 H11B 0.9700 . ?
C28 H28A 0.9600 . ?
C28 H28B 0.9600 . ?
C28 H28C 0.9600 . ?
C2 H2A 0.9700 . ?
C2 H2B 0.9700 . ?
C29 H29A 0.9600 . ?
C29 H29B 0.9600 . ?
C29 H29C 0.9600 . ?
C18 H18A 0.9700 . ?
C18 H18B 0.9700 . ?
C22 H22A 0.9600 . ?
C22 H22B 0.9600 . ?
C22 H22C 0.9600 . ?
C26 H26A 0.9600 . ?
C26 H26B 0.9600 . ?
C26 H26C 0.9600 . ?
C32 H32A 0.9600 . ?
C32 H32B 0.9600 . ?
C32 H32C 0.9600 . ?
C24 H24A 0.9600 . ?
C24 H24B 0.9600 . ?
C24 H24C 0.9600 . ?
C33 H33A 0.9600 . ?
C33 H33B 0.9600 . ?
C33 H33C 0.9600 . ?

loop_
_geom_torsion_atom_site_label_1
_geom_torsion_atom_site_label_2
_geom_torsion_atom_site_label_3
_geom_torsion_atom_site_label_4
_geom_torsion
_geom_torsion_site_symmetry_1
_geom_torsion_site_symmetry_2
_geom_torsion_site_symmetry_3
_geom_torsion_site_symmetry_4
_geom_torsion_publ_flag
O25 C7 C6 C16 8.1(3) . . . . ?
O25 C7 C6 C5 -173.70(19) . . . . ?
O25 C7 C8 C3 173.22(18) . . . . ?
O25 C7 C8 C9 -10.0(3) . . . . ?
O10 C1 C2 C3 52.5(2) . . . . ?
O27 C5 C4 C3 177.04(18) . . . . ?
O27 C5 C4 C28 -3.9(3) . . . . ?
O23 C15 C14 C13 -178.3(2) . . . . ?
O21 C13 C14 C15 178.1(2) . . . . ?
O20 C19 C18 C17 51.4(2) . . . . ?
C16 C6 C5 O27 -2.0(3) . . . . ?
C16 C6 C5 C4 179.58(19) . . . . ?
C16 C15 C14 C13 -0.2(3) . . . . ?
C16 C17 C18 C19 159.0(2) . . . . ?
C7 C6 C5 O27 179.83(19) . . . . ?
C7 C6 C5 C4 1.4(3) . . . . ?
C7 C8 C9 O10 165.29(18) . . . . ?
C6 C16 C15 O23 1.7(3) . . . . ?
C6 C16 C15 C14 -176.5(2) . . . . ?
C6 C16 C17 C12 176.0(2) . . . . ?
C6 C16 C17 C18 -2.7(3) . . . . ?
C6 C7 C8 C3 -2.9(3) . . . . ?
C6 C7 C8 C9 173.9(2) . . . . ?
C6 C5 C4 C3 -4.4(3) . . . . ?
C6 C5 C4 C28 174.7(2) . . . . ?
C12 C17 C18 C19 -19.8(3) . . . . ?
C12 C13 C14 C15 -0.4(3) . . . . ?
C3 C8 C9 O10 -18.0(3) . . . . ?
C8 C7 C6 C16 -175.83(19) . . . . ?
C8 C7 C6 C5 2.4(3) . . . . ?
C8 C3 C4 C5 3.9(3) . . . . ?
C8 C3 C4 C28 -175.2(2) . . . . ?
C8 C3 C2 C1 -21.4(3) . . . . ?
C15 C16 C6 C7 92.3(2) . . . . ?
C15 C16 C6 C5 -85.9(3) . . . . ?
C15 C16 C17 C12 -1.6(3) . . . . ?
C15 C16 C17 C18 179.6(2) . . . . ?
C17 C16 C6 C7 -85.3(3) . . . . ?
C17 C16 C6 C5 96.5(3) . . . . ?
C17 C16 C15 O23 179.4(2) . . . . ?
C17 C16 C15 C14 1.2(3) . . . . ?
C17 C12 C13 O21 -178.63(19) . . . . ?
C17 C12 C13 C14 -0.1(3) . . . . ?
C17 C12 C11 O20 -18.4(3) . . . . ?
C4 C3 C8 C7 -0.3(3) . . . . ?
C4 C3 C8 C9 -177.0(2) . . . . ?
C4 C3 C2 C1 159.8(2) . . . . ?
C13 C12 C17 C16 1.1(3) . . . . ?
C13 C12 C17 C18 179.83(19) . . . . ?
C13 C12 C11 O20 165.3(2) . . . . ?
C1 O10 C9 C8 50.7(2) . . . . ?
C19 O20 C11 C12 51.5(3) . . . . ?
C9 O10 C1 C2 -69.3(2) . . . . ?
C9 O10 C1 C29 167.66(18) . . . . ?
C11 O20 C19 C18 -69.2(2) . . . . ?
C11 O20 C19 C24 168.9(2) . . . . ?
C11 C12 C17 C16 -175.4(2) . . . . ?
C11 C12 C17 C18 3.4(3) . . . . ?
C11 C12 C13 O21 -2.2(3) . . . . ?
C11 C12 C13 C14 176.4(2) . . . . ?
C2 C3 C8 C7 -179.07(19) . . . . ?
C2 C3 C8 C9 4.2(3) . . . . ?
C2 C3 C4 C5 -177.38(19) . . . . ?
C2 C3 C4 C28 3.5(3) . . . . ?
C29 C1 C2 C3 171.59(18) . . . . ?
C22 O21 C13 C12 177.43(19) . . . . ?
C22 O21 C13 C14 -1.1(3) . . . . ?
C26 O25 C7 C6 -88.4(2) . . . . ?
C26 O25 C7 C8 95.3(2) . . . . ?
C24 C19 C18 C17 170.1(2) . . . . ?
